data_7155183
loop_
_publ_author_name
'Bathula, Chandramohan'
'Tripathi, Sayantan'
'Srinivasan, Ramprasad'
'Jha, Kunal Kumar'
'Ganguli, Arnab'
'Chakrabarti, G.'
'Singh, Shailja'
'Munshi, Parthapratim'
'Sen, Subhabrata'

_publ_section_title
;
 Synthesis of novel 5-arylidenethiazolidinones with apoptotic properties
 via a three component reaction using piperidine as a bifunctional
 reagent.
;
_journal_issue 34
_journal_name_full 'Organic &amp; biomolecular chemistry'
_journal_page_first 8053
_journal_page_last 8063
_journal_paper_doi 10.1039/c6ob01257d
_journal_volume 14
_journal_year 2016
_chemical_formula_moiety 'C16 H18 N2 O S'
_chemical_formula_sum 'C16 H18 N2 O S'
_chemical_formula_weight 286.38
_chemical_name_systematic (Z)-5-(4-methylbenzylidene)-2-(piperidin-1-yl)thiazol-4(5H)-one
_space_group_crystal_system monoclinic
_space_group_IT_number 14
_space_group_name_Hall '-P 2ybc'
_space_group_name_H-M_alt 'P 1 21/c 1'
_symmetry_space_group_name_Hall '-P 2ybc'
_symmetry_space_group_name_H-M 'P 1 21/c 1'
_atom_sites_solution_hydrogens geom
_audit_creation_method SHELXL-2014/7
_audit_update_record
;
2016-02-14 deposited with the CCDC.
2016-07-01 downloaded from the CCDC.
;
_cell_angle_alpha 90
_cell_angle_beta 106.967(2)
_cell_angle_gamma 90
_cell_formula_units_Z 4
_cell_length_a 12.5012(6)
_cell_length_b 16.1346(7)
_cell_length_c 7.6541(4)
_cell_measurement_reflns_used 4440
_cell_measurement_temperature 296(2)
_cell_measurement_theta_max 23.61
_cell_measurement_theta_min 3.05
_cell_volume 1476.65(12)
_computing_cell_refinement 'Bruker SAINT'
_computing_data_collection 'Bruker APEX2'
_computing_data_reduction 'Bruker SAINT'
_computing_molecular_graphics 'Bruker SHELXTL'
_computing_publication_material 'Bruker SHELXTL'
_computing_structure_refinement 'SHELXL-2014/7 (Sheldrick, 2014)'
_computing_structure_solution 'SHELXS-97 (Sheldrick 2008)'
_diffrn_ambient_temperature 296(2)
_diffrn_measured_fraction_theta_full 0.999
_diffrn_measured_fraction_theta_max 0.999
_diffrn_measurement_device_type 'Bruker PHOTON100 CMOS'
_diffrn_measurement_method '\f and \w scans'
_diffrn_radiation_type MoK\a
_diffrn_radiation_wavelength 0.71073
_diffrn_reflns_av_R_equivalents 0.1063
_diffrn_reflns_av_unetI/netI 0.0460
_diffrn_reflns_Laue_measured_fraction_full 0.999
_diffrn_reflns_Laue_measured_fraction_max 0.999
_diffrn_reflns_limit_h_max 15
_diffrn_reflns_limit_h_min -15
_diffrn_reflns_limit_k_max 19
_diffrn_reflns_limit_k_min -19
_diffrn_reflns_limit_l_max 9
_diffrn_reflns_limit_l_min -9
_diffrn_reflns_number 26765
_diffrn_reflns_point_group_measured_fraction_full 0.999
_diffrn_reflns_point_group_measured_fraction_max 0.999
_diffrn_reflns_theta_full 25.242
_diffrn_reflns_theta_max 25.695
_diffrn_reflns_theta_min 2.525
_diffrn_source X-ray
_exptl_absorpt_coefficient_mu 0.216
_exptl_absorpt_correction_T_max 0.910
_exptl_absorpt_correction_T_min 0.828
_exptl_absorpt_correction_type multi-scan
_exptl_absorpt_process_details SADABS
_exptl_crystal_colour Colourless
_exptl_crystal_density_diffrn 1.288
_exptl_crystal_description Plate
_exptl_crystal_F_000 608
_exptl_crystal_size_max 0.292
_exptl_crystal_size_mid 0.182
_exptl_crystal_size_min 0.018
_refine_diff_density_max 0.170
_refine_diff_density_min -0.181
_refine_diff_density_rms 0.040
_refine_ls_extinction_coef 0.0061(17)
_refine_ls_extinction_expression Fc^*^=kFc[1+0.001xFc^2^\l^3^/sin(2\q)]^-1/4^
_refine_ls_extinction_method 'SHELXL-2014/7 (Sheldrick 2014'
_refine_ls_goodness_of_fit_ref 1.092
_refine_ls_hydrogen_treatment constr
_refine_ls_matrix_type full
_refine_ls_number_parameters 183
_refine_ls_number_reflns 2807
_refine_ls_number_restraints 0
_refine_ls_restrained_S_all 1.092
_refine_ls_R_factor_all 0.0947
_refine_ls_R_factor_gt 0.0561
_refine_ls_shift/su_max 0.001
_refine_ls_shift/su_mean 0.000
_refine_ls_structure_factor_coef Fsqd
_refine_ls_weighting_details 'w=1/[\s^2^(Fo^2^)+(0.0458P)^2^+0.6578P] where P=(Fo^2^+2Fc^2^)/3'
_refine_ls_weighting_scheme calc
_refine_ls_wR_factor_gt 0.1133
_refine_ls_wR_factor_ref 0.1272
_reflns_Friedel_coverage 0.000
_reflns_number_gt 1923
_reflns_number_total 2807
_reflns_threshold_expression 'I > 2\s(I)'
_cod_data_source_file c6ob01257d4.cif
_cod_data_source_block 17a
_cod_depositor_comments
;
The following automatic conversions were performed:

'_exptl_absorpt_correction_type' value 'Multi-Scan' changed to
'multi-scan' according to
/usr/data/users/saulius/crontab/automatic-downloads/rss-feeds/RSC/lib/dictionaries/cif_core.dic
dictionary named 'cif_core.dic' version 2.4.2 from 2011-04-26.

Automatic conversion script
Id: cif_fix_values 4268 2015-11-12 08:31:59Z antanas 

 Adding full bibliography for 7155183--7155193.cif.
;
_cod_database_code 7155183
_shelx_shelxl_version_number 2014/7
_shelx_space_group_comment
;
The symmetry employed for this shelxl refinement is uniquely defined
by the following loop, which should always be used as a source of
symmetry information in preference to the above space-group names.
They are only intended as comments.
;
_shelx_estimated_absorpt_t_min 0.940
_shelx_estimated_absorpt_t_max 0.996

loop_
_space_group_symop_operation_xyz
'x, y, z'
'-x, y+1/2, -z+1/2'
'-x, -y, -z'
'x, -y-1/2, z-1/2'

loop_
_atom_site_label
_atom_site_type_symbol
_atom_site_fract_x
_atom_site_fract_y
_atom_site_fract_z
_atom_site_U_iso_or_equiv
_atom_site_adp_type
_atom_site_occupancy
_atom_site_site_symmetry_order
_atom_site_calc_flag
_atom_site_refinement_flags_posn
_atom_site_refinement_flags_adp
S1 S 0.52444(5) 0.70557(4) 0.57025(10) 0.0462(2) Uani 1 1 d . .
O1 O 0.39270(16) 0.91749(12) 0.5881(3) 0.0690(6) Uani 1 1 d . .
N2 N 0.34362(17) 0.78158(13) 0.6023(3) 0.0478(6) Uani 1 1 d . .
N1 N 0.33816(18) 0.63771(13) 0.6135(4) 0.0557(7) Uani 1 1 d . .
C10 C 0.7123(2) 0.84999(15) 0.5213(4) 0.0417(6) Uani 1 1 d . .
C8 C 0.5239(2) 0.81361(14) 0.5653(4) 0.0401(6) Uani 1 1 d . .
C6 C 0.3883(2) 0.70809(16) 0.5976(3) 0.0432(6) Uani 1 1 d . .
C9 C 0.6028(2) 0.86508(16) 0.5453(4) 0.0459(7) Uani 1 1 d . .
H9 H 0.5845 0.9209 0.5470 0.055 Uiso 1 1 calc R U
C7 C 0.4145(2) 0.84355(17) 0.5865(4) 0.0482(7) Uani 1 1 d . .
C13 C 0.9246(2) 0.8327(2) 0.4667(4) 0.0579(8) Uani 1 1 d . .
C15 C 0.7579(2) 0.77275(17) 0.5081(4) 0.0590(8) Uani 1 1 d . .
H15 H 0.7179 0.7253 0.5186 0.071 Uiso 1 1 calc R U
C1 C 0.2270(2) 0.63657(19) 0.6413(5) 0.0626(9) Uani 1 1 d . .
H1A H 0.1979 0.6926 0.6345 0.075 Uiso 1 1 calc R U
H1B H 0.2322 0.6146 0.7614 0.075 Uiso 1 1 calc R U
C11 C 0.7764(2) 0.91824(17) 0.5061(4) 0.0584(8) Uani 1 1 d . .
H11 H 0.7487 0.9712 0.5134 0.070 Uiso 1 1 calc R U
C14 C 0.8607(3) 0.76500(19) 0.4798(5) 0.0658(9) Uani 1 1 d . .
H14 H 0.8882 0.7123 0.4691 0.079 Uiso 1 1 calc R U
C12 C 0.8798(3) 0.9091(2) 0.4805(5) 0.0702(10) Uani 1 1 d . .
H12 H 0.9208 0.9563 0.4721 0.084 Uiso 1 1 calc R U
C5 C 0.3882(3) 0.55616(18) 0.6137(5) 0.0754(11) Uani 1 1 d . .
H5A H 0.4017 0.5310 0.7333 0.090 Uiso 1 1 calc R U
H5B H 0.4595 0.5618 0.5885 0.090 Uiso 1 1 calc R U
C2 C 0.1486(3) 0.5833(2) 0.4963(5) 0.0843(11) Uani 1 1 d . .
H2A H 0.0766 0.5799 0.5199 0.101 Uiso 1 1 calc R U
H2B H 0.1373 0.6087 0.3774 0.101 Uiso 1 1 calc R U
C4 C 0.3121(3) 0.5013(2) 0.4716(6) 0.0977(13) Uani 1 1 d . .
H4A H 0.3436 0.4460 0.4809 0.117 Uiso 1 1 calc R U
H4B H 0.3071 0.5227 0.3510 0.117 Uiso 1 1 calc R U
C16 C 1.0374(3) 0.8244(2) 0.4329(6) 0.0870(12) Uani 1 1 d . .
H16A H 1.0493 0.8707 0.3622 0.130 Uiso 1 1 calc R U
H16B H 1.0394 0.7739 0.3675 0.130 Uiso 1 1 calc R U
H16C H 1.0950 0.8232 0.5477 0.130 Uiso 1 1 calc R U
C3 C 0.1958(3) 0.4970(2) 0.4951(6) 0.0914(12) Uani 1 1 d . .
H3A H 0.1471 0.4652 0.3959 0.110 Uiso 1 1 calc R U
H3B H 0.1992 0.4692 0.6089 0.110 Uiso 1 1 calc R U

loop_
_atom_site_aniso_label
_atom_site_aniso_U_11
_atom_site_aniso_U_22
_atom_site_aniso_U_33
_atom_site_aniso_U_23
_atom_site_aniso_U_13
_atom_site_aniso_U_12
S1 0.0464(4) 0.0373(4) 0.0616(5) 0.0067(3) 0.0263(3) 0.0091(3)
O1 0.0672(14) 0.0409(11) 0.1105(19) -0.0043(11) 0.0440(13) 0.0110(10)
N2 0.0450(13) 0.0439(13) 0.0589(15) -0.0003(11) 0.0220(11) 0.0071(10)
N1 0.0477(14) 0.0446(13) 0.0826(19) 0.0104(12) 0.0310(13) 0.0058(11)
C10 0.0437(15) 0.0387(14) 0.0445(17) 0.0004(12) 0.0159(13) 0.0026(11)
C8 0.0463(15) 0.0336(14) 0.0425(15) -0.0023(12) 0.0161(12) 0.0062(11)
C6 0.0434(15) 0.0441(14) 0.0452(16) 0.0049(13) 0.0179(12) 0.0057(13)
C9 0.0514(16) 0.0374(14) 0.0511(19) -0.0034(12) 0.0181(14) 0.0058(12)
C7 0.0528(17) 0.0425(16) 0.0527(19) -0.0021(13) 0.0208(14) 0.0083(13)
C13 0.0440(17) 0.072(2) 0.059(2) 0.0053(16) 0.0181(15) 0.0057(15)
C15 0.0556(18) 0.0425(16) 0.088(2) 0.0048(15) 0.0358(17) 0.0030(13)
C1 0.0485(18) 0.0628(19) 0.084(2) 0.0024(17) 0.0305(17) -0.0006(14)
C11 0.0557(18) 0.0435(16) 0.081(2) -0.0040(15) 0.0273(17) -0.0010(14)
C14 0.0570(19) 0.0564(18) 0.091(3) 0.0071(17) 0.0326(18) 0.0147(15)
C12 0.0542(19) 0.059(2) 0.104(3) -0.0006(18) 0.0333(19) -0.0126(16)
C5 0.071(2) 0.0452(17) 0.125(3) 0.0177(19) 0.051(2) 0.0069(16)
C2 0.065(2) 0.101(3) 0.086(3) 0.002(2) 0.020(2) -0.014(2)
C4 0.123(3) 0.059(2) 0.142(4) -0.019(2) 0.087(3) -0.015(2)
C16 0.058(2) 0.101(3) 0.111(3) 0.012(2) 0.039(2) 0.0078(19)
C3 0.101(3) 0.080(3) 0.104(3) -0.020(2) 0.047(2) -0.031(2)

loop_
_atom_type_symbol
_atom_type_description
_atom_type_scat_dispersion_real
_atom_type_scat_dispersion_imag
_atom_type_scat_source
C C 0.0033 0.0016 'International Tables Vol C Tables 4.2.6.8 and 6.1.1.4'
H H 0.0000 0.0000 'International Tables Vol C Tables 4.2.6.8 and 6.1.1.4'
N N 0.0061 0.0033 'International Tables Vol C Tables 4.2.6.8 and 6.1.1.4'
O O 0.0106 0.0060 'International Tables Vol C Tables 4.2.6.8 and 6.1.1.4'
S S 0.1246 0.1234 'International Tables Vol C Tables 4.2.6.8 and 6.1.1.4'

loop_
_geom_angle_atom_site_label_1
_geom_angle_atom_site_label_2
_geom_angle_atom_site_label_3
_geom_angle
C8 S1 C6 88.98(12)
C6 N2 C7 111.5(2)
C6 N1 C5 124.2(2)
C6 N1 C1 121.3(2)
C5 N1 C1 114.4(2)
C15 C10 C11 116.6(2)
C15 C10 C9 125.6(2)
C11 C10 C9 117.8(2)
C9 C8 C7 122.7(2)
C9 C8 S1 128.9(2)
C7 C8 S1 108.45(18)
N2 C6 N1 123.8(2)
N2 C6 S1 116.94(19)
N1 C6 S1 119.25(19)
C8 C9 C10 131.8(2)
C8 C9 H9 114.1
C10 C9 H9 114.1
O1 C7 N2 124.1(2)
O1 C7 C8 121.7(2)
N2 C7 C8 114.1(2)
C12 C13 C14 116.7(3)
C12 C13 C16 121.0(3)
C14 C13 C16 122.2(3)
C14 C15 C10 121.2(3)
C14 C15 H15 119.4
C10 C15 H15 119.4
N1 C1 C2 109.8(3)
N1 C1 H1A 109.7
C2 C1 H1A 109.7
N1 C1 H1B 109.7
C2 C1 H1B 109.7
H1A C1 H1B 108.2
C12 C11 C10 121.3(3)
C12 C11 H11 119.4
C10 C11 H11 119.4
C15 C14 C13 122.1(3)
C15 C14 H14 119.0
C13 C14 H14 119.0
C11 C12 C13 122.1(3)
C11 C12 H12 118.9
C13 C12 H12 118.9
N1 C5 C4 110.4(3)
N1 C5 H5A 109.6
C4 C5 H5A 109.6
N1 C5 H5B 109.6
C4 C5 H5B 109.6
H5A C5 H5B 108.1
C3 C2 C1 110.9(3)
C3 C2 H2A 109.5
C1 C2 H2A 109.5
C3 C2 H2B 109.5
C1 C2 H2B 109.5
H2A C2 H2B 108.1
C5 C4 C3 111.5(3)
C5 C4 H4A 109.3
C3 C4 H4A 109.3
C5 C4 H4B 109.3
C3 C4 H4B 109.3
H4A C4 H4B 108.0
C13 C16 H16A 109.5
C13 C16 H16B 109.5
H16A C16 H16B 109.5
C13 C16 H16C 109.5
H16A C16 H16C 109.5
H16B C16 H16C 109.5
C2 C3 C4 110.3(3)
C2 C3 H3A 109.6
C4 C3 H3A 109.6
C2 C3 H3B 109.6
C4 C3 H3B 109.6
H3A C3 H3B 108.1

loop_
_geom_bond_atom_site_label_1
_geom_bond_atom_site_label_2
_geom_bond_distance
S1 C8 1.744(2)
S1 C6 1.775(2)
O1 C7 1.225(3)
N2 C6 1.316(3)
N2 C7 1.364(3)
N1 C6 1.319(3)
N1 C5 1.457(3)
N1 C1 1.467(3)
C10 C15 1.386(3)
C10 C11 1.387(4)
C10 C9 1.454(3)
C8 C9 1.332(3)
C8 C7 1.504(4)
C9 H9 0.9300
C13 C12 1.371(4)
C13 C14 1.374(4)
C13 C16 1.511(4)
C15 C14 1.370(4)
C15 H15 0.9300
C1 C2 1.515(4)
C1 H1A 0.9700
C1 H1B 0.9700
C11 C12 1.370(4)
C11 H11 0.9300
C14 H14 0.9300
C12 H12 0.9300
C5 C4 1.505(5)
C5 H5A 0.9700
C5 H5B 0.9700
C2 C3 1.513(5)
C2 H2A 0.9700
C2 H2B 0.9700
C4 C3 1.518(5)
C4 H4A 0.9700
C4 H4B 0.9700
C16 H16A 0.9600
C16 H16B 0.9600
C16 H16C 0.9600
C3 H3A 0.9700
C3 H3B 0.9700
